data_2224473
loop_
_publ_author_name
'Garza Rodr\'iguez, Luis Angel'
'Bern\`es, Sylvain'
'N\'ajera Mart\'inez, Blanca'
'Elizondo Mart\'inez, Perla'
'P\'erez Rodr\'iguez, Nancy'

_publ_section_title
;<i>N</i>,<i>N</i>'-Bis(2-ammoniobenzyl)ethane-1,2-diammonium--nitrate--perchlorate
 (1/1.5/2.5)
;
_journal_coeditor_code VM2008
_journal_issue 12
_journal_name_full 'Acta Crystallographica Section E'
_journal_page_first o2995
_journal_paper_doi 10.1107/S160053680904519X
_journal_volume 65
_journal_year 2009
_chemical_formula_iupac 'C16 H26 N4 4+, 2.5Cl O4 -, 1.5N O3 -'
_chemical_formula_moiety 'C16 H26 N4 4+, 2.5(Cl O4 -), 1.5(N O3 -)'
_chemical_formula_sum 'C16 H26 Cl2.5 N5.5 O14.5'
_chemical_formula_weight 616.05
_chemical_name_systematic
;
<i>N</i>,<i>N</i>'-Bis(2-ammoniobenzyl)ethane-1,2-diammonium--nitrate--
perchlorate (1/1.5/2.5)
;
_space_group_IT_number 14
_symmetry_cell_setting monoclinic
_symmetry_space_group_name_Hall '-P 2yn'
_symmetry_space_group_name_H-M 'P 1 21/n 1'
_atom_sites_solution_hydrogens geom
_atom_sites_solution_primary direct
_atom_sites_solution_secondary difmap
_audit_creation_method SHELXTL-Plus
_cell_angle_alpha 90.00
_cell_angle_beta 106.97(2)
_cell_angle_gamma 90.00
_cell_formula_units_Z 2
_cell_length_a 8.427(3)
_cell_length_b 12.637(3)
_cell_length_c 11.834(3)
_cell_measurement_pressure 101(2)
_cell_measurement_reflns_used 73
_cell_measurement_temperature 298.0(10)
_cell_measurement_theta_max 12.43
_cell_measurement_theta_min 4.95
_cell_volume 1205.4(6)
_computing_cell_refinement 'XSCANS (Siemens, 1996)'
_computing_data_collection 'XSCANS (Siemens, 1996)'
_computing_data_reduction 'XSCANS (Siemens, 1996)'
_computing_molecular_graphics
;
SHELXTL-Plus (Sheldrick, 2008) and Mercury (Macrae <i>et al.</i>,
2006)
;
_computing_publication_material 'SHELXTL-Plus (Sheldrick, 2008)'
_computing_structure_refinement 'SHELXTL-Plus (Sheldrick, 2008)'
_computing_structure_solution 'SHELXTL-Plus (Sheldrick, 2008)'
_diffrn_ambient_temperature 298.0(10)
_diffrn_measured_fraction_theta_full 0.998
_diffrn_measured_fraction_theta_max 0.998
_diffrn_measurement_device_type 'Siemens P4'
_diffrn_measurement_method \w
_diffrn_radiation_monochromator graphite
_diffrn_radiation_source 'fine-focus sealed tube'
_diffrn_radiation_type MoK\a
_diffrn_radiation_wavelength 0.71073
_diffrn_reflns_av_R_equivalents 0.0573
_diffrn_reflns_av_sigmaI/netI 0.0437
_diffrn_reflns_limit_h_max 10
_diffrn_reflns_limit_h_min -10
_diffrn_reflns_limit_k_max 15
_diffrn_reflns_limit_k_min -15
_diffrn_reflns_limit_l_max 14
_diffrn_reflns_limit_l_min -14
_diffrn_reflns_number 6392
_diffrn_reflns_theta_full 25.05
_diffrn_reflns_theta_max 25.05
_diffrn_reflns_theta_min 2.42
_diffrn_standards_decay_% <1
_diffrn_standards_interval_count 97
_diffrn_standards_number 3
_exptl_absorpt_coefficient_mu 0.411
_exptl_absorpt_correction_type none
_exptl_crystal_colour 'pale yellow'
_exptl_crystal_density_diffrn 1.697
_exptl_crystal_density_method 'not measured'
_exptl_crystal_description irregular
_exptl_crystal_F_000 638
_exptl_crystal_size_max 0.6
_exptl_crystal_size_mid 0.4
_exptl_crystal_size_min 0.4
_refine_diff_density_max 0.254
_refine_diff_density_min -0.272
_refine_ls_extinction_method none
_refine_ls_goodness_of_fit_ref 1.139
_refine_ls_hydrogen_treatment constr
_refine_ls_matrix_type full
_refine_ls_number_constraints 0
_refine_ls_number_parameters 218
_refine_ls_number_reflns 2125
_refine_ls_number_restraints 8
_refine_ls_restrained_S_all 1.139
_refine_ls_R_factor_all 0.0639
_refine_ls_R_factor_gt 0.0504
_refine_ls_shift/su_max 0.000
_refine_ls_shift/su_mean 0.000
_refine_ls_structure_factor_coef Fsqd
_refine_ls_weighting_details 'calc w=1/[\s^2^(Fo^2^)+(0.0221P)^2^+1.6735P] where P=(Fo^2^+2Fc^2^)/3'
_refine_ls_weighting_scheme calc
_refine_ls_wR_factor_gt 0.1131
_refine_ls_wR_factor_ref 0.1192
_reflns_number_gt 1757
_reflns_number_total 2125
_reflns_threshold_expression I>2\s(I)
_cod_data_source_file vm2008.cif
_cod_data_source_block I
_cod_original_sg_symbol_H-M 'P 21/n'
_cod_original_formula_sum 'C16 H26 Cl2.50 N5.50 O14.50'
_cod_database_code 2224473
_cod_database_fobs_code 2224473

loop_
_symmetry_equiv_pos_as_xyz
'x, y, z'
'-x+1/2, y+1/2, -z+1/2'
'-x, -y, -z'
'x-1/2, -y-1/2, z-1/2'

loop_
_atom_site_type_symbol
_atom_site_label
_atom_site_fract_x
_atom_site_fract_y
_atom_site_fract_z
_atom_site_U_iso_or_equiv
_atom_site_adp_type
_atom_site_calc_flag
_atom_site_refinement_flags
_atom_site_occupancy
_atom_site_disorder_assembly
_atom_site_disorder_group
N N1 -0.1084(4) 0.6532(2) 0.2742(2) 0.0430(7) Uani d . 1 . .
H H1A -0.2090 0.6242 0.2538 0.065 Uiso calc R 1 . .
H H1B -0.1163 0.7215 0.2897 0.065 Uiso calc R 1 . .
H H1C -0.0445 0.6208 0.3381 0.065 Uiso calc R 1 . .
C C2 -0.0347(4) 0.6416(2) 0.1763(3) 0.0326(7) Uani d . 1 . .
C C3 -0.1440(4) 0.6359(2) 0.0652(3) 0.0399(8) Uani d . 1 . .
H H3A -0.2578 0.6371 0.0546 0.048 Uiso calc R 1 . .
C C4 -0.0826(5) 0.6283(2) -0.0310(3) 0.0434(8) Uani d . 1 . .
H H4A -0.1553 0.6235 -0.1070 0.052 Uiso calc R 1 . .
C C5 0.0852(5) 0.6280(3) -0.0143(3) 0.0430(8) Uani d . 1 . .
H H5A 0.1263 0.6245 -0.0791 0.052 Uiso calc R 1 . .
C C6 0.1929(4) 0.6327(2) 0.0979(3) 0.0394(8) Uani d . 1 . .
H H6A 0.3066 0.6313 0.1082 0.047 Uiso calc R 1 . .
C C7 0.1348(4) 0.6396(2) 0.1969(3) 0.0311(7) Uani d . 1 . .
C C8 0.2604(4) 0.6487(2) 0.3159(3) 0.0371(7) Uani d . 1 . .
H H8A 0.2095 0.6834 0.3696 0.044 Uiso calc R 1 . .
H H8B 0.3513 0.6928 0.3091 0.044 Uiso calc R 1 . .
N N9 0.3283(3) 0.5437(2) 0.3671(2) 0.0350(6) Uani d . 1 . .
H H9A 0.2457 0.5053 0.3806 0.042 Uiso calc R 1 . .
H H9B 0.3660 0.5085 0.3140 0.042 Uiso calc R 1 . .
C C10 0.4644(4) 0.5534(3) 0.4787(3) 0.0380(8) Uani d . 1 . .
H H10A 0.4225 0.5862 0.5384 0.046 Uiso calc R 1 . .
H H10B 0.5509 0.5985 0.4662 0.046 Uiso calc R 1 . .
Cl Cl1 -0.00237(10) 0.35712(6) 0.40133(7) 0.0396(2) Uani d . 1 . .
O O1 -0.1221(4) 0.3829(3) 0.4604(3) 0.0752(9) Uani d . 1 . .
O O2 0.0116(4) 0.4419(2) 0.3253(2) 0.0643(8) Uani d . 1 . .
O O3 0.1540(4) 0.3438(2) 0.4887(2) 0.0648(8) Uani d . 1 . .
O O4 -0.0495(4) 0.2635(2) 0.3332(3) 0.0647(8) Uani d . 1 . .
Cl Cl2 0.5512(9) 0.4371(6) 0.1804(8) 0.0358(15) Uani d PD 0.25 A 1
O O5 0.587(4) 0.5336(15) 0.244(2) 0.039(7) Uani d PD 0.25 A 1
O O6 0.5011(19) 0.4701(12) 0.0603(8) 0.083(4) Uani d PD 0.25 . 1
O O7 0.415(4) 0.394(4) 0.211(4) 0.083(14) Uani d PD 0.25 A 1
O O8 0.675(2) 0.3628(14) 0.186(2) 0.052(5) Uani d PD 0.25 A 1
N N11 0.5525(14) 0.4327(9) 0.2076(9) 0.068(4) Uani d PD 0.75 B 2
O O12 0.5925(19) 0.5250(7) 0.2380(11) 0.071(4) Uani d PD 0.75 B 2
O O13 0.4469(14) 0.3860(9) 0.2416(13) 0.056(2) Uani d PD 0.75 B 2
O O14 0.6277(12) 0.3811(8) 0.1526(9) 0.099(3) Uani d PD 0.75 B 2

loop_
_atom_site_aniso_label
_atom_site_aniso_U_11
_atom_site_aniso_U_22
_atom_site_aniso_U_33
_atom_site_aniso_U_12
_atom_site_aniso_U_13
_atom_site_aniso_U_23
N1 0.0417(16) 0.0511(17) 0.0434(15) 0.0065(14) 0.0236(13) 0.0043(13)
C2 0.0406(18) 0.0254(14) 0.0364(16) 0.0035(13) 0.0186(14) 0.0037(13)
C3 0.0373(18) 0.0331(16) 0.0472(19) 0.0030(14) 0.0089(15) 0.0045(15)
C4 0.062(2) 0.0306(16) 0.0344(17) 0.0060(16) 0.0086(16) 0.0029(14)
C5 0.065(3) 0.0361(18) 0.0336(17) 0.0020(17) 0.0231(17) 0.0038(14)
C6 0.0451(19) 0.0333(16) 0.0475(18) -0.0014(15) 0.0255(16) 0.0056(15)
C7 0.0393(18) 0.0221(14) 0.0347(15) -0.0016(13) 0.0153(13) 0.0033(12)
C8 0.0392(18) 0.0305(16) 0.0421(17) -0.0037(14) 0.0128(15) -0.0009(14)
N9 0.0333(15) 0.0368(14) 0.0337(13) -0.0012(11) 0.0081(12) -0.0022(11)
C10 0.0333(18) 0.0418(18) 0.0355(17) -0.0007(14) 0.0047(14) -0.0050(14)
Cl1 0.0461(5) 0.0334(4) 0.0467(5) -0.0010(4) 0.0250(4) 0.0020(3)
O1 0.069(2) 0.088(2) 0.089(2) 0.0045(17) 0.0545(18) -0.0055(18)
O2 0.084(2) 0.0519(16) 0.0603(16) -0.0161(15) 0.0263(15) 0.0158(13)
O3 0.0577(18) 0.0691(18) 0.0606(16) 0.0068(15) 0.0065(14) -0.0013(14)
O4 0.0669(19) 0.0407(14) 0.086(2) -0.0074(13) 0.0213(16) -0.0149(14)
Cl2 0.028(3) 0.033(3) 0.051(3) -0.006(2) 0.018(2) -0.007(2)
O5 0.039(13) 0.049(16) 0.039(9) 0.007(10) 0.026(9) 0.002(9)
O6 0.105(11) 0.110(10) 0.037(6) -0.004(9) 0.027(7) 0.017(7)
O7 0.059(14) 0.12(2) 0.08(3) -0.036(15) 0.030(17) -0.020(16)
O8 0.029(7) 0.032(6) 0.094(12) 0.010(6) 0.019(7) -0.005(7)
N11 0.070(6) 0.079(7) 0.060(6) 0.024(5) 0.026(4) -0.002(4)
O12 0.082(8) 0.029(4) 0.118(7) -0.005(4) 0.055(6) -0.006(4)
O13 0.060(5) 0.052(3) 0.062(6) -0.016(3) 0.028(5) -0.003(3)
O14 0.104(7) 0.097(5) 0.122(8) 0.031(4) 0.075(6) -0.015(5)

loop_
_atom_type_symbol
_atom_type_description
_atom_type_scat_dispersion_real
_atom_type_scat_dispersion_imag
_atom_type_scat_source
C C 0.0033 0.0016 'International Tables Vol C Tables 4.2.6.8 and 6.1.1.4'
H H 0.0000 0.0000 'International Tables Vol C Tables 4.2.6.8 and 6.1.1.4'
N N 0.0061 0.0033 'International Tables Vol C Tables 4.2.6.8 and 6.1.1.4'
O O 0.0106 0.0060 'International Tables Vol C Tables 4.2.6.8 and 6.1.1.4'
Cl Cl 0.1484 0.1585 'International Tables Vol C Tables 4.2.6.8 and 6.1.1.4'

loop_
_geom_angle_atom_site_label_1
_geom_angle_atom_site_label_2
_geom_angle_atom_site_label_3
_geom_angle_site_symmetry_1
_geom_angle_site_symmetry_3
_geom_angle
_geom_angle_publ_flag
C2 N1 H1A . . 109.5 ?
C2 N1 H1B . . 109.5 ?
H1A N1 H1B . . 109.5 ?
C2 N1 H1C . . 109.5 ?
H1A N1 H1C . . 109.5 ?
H1B N1 H1C . . 109.5 ?
C3 C2 C7 . . 122.8(3) ?
C3 C2 N1 . . 116.1(3) ?
C7 C2 N1 . . 121.0(3) ?
C2 C3 C4 . . 119.0(3) ?
C2 C3 H3A . . 120.5 ?
C4 C3 H3A . . 120.5 ?
C5 C4 C3 . . 120.0(3) ?
C5 C4 H4A . . 120.0 ?
C3 C4 H4A . . 120.0 ?
C4 C5 C6 . . 120.2(3) ?
C4 C5 H5A . . 119.9 ?
C6 C5 H5A . . 119.9 ?
C5 C6 C7 . . 121.2(3) ?
C5 C6 H6A . . 119.4 ?
C7 C6 H6A . . 119.4 ?
C2 C7 C6 . . 116.8(3) ?
C2 C7 C8 . . 125.2(3) ?
C6 C7 C8 . . 117.9(3) ?
C7 C8 N9 . . 113.2(2) ?
C7 C8 H8A . . 108.9 ?
N9 C8 H8A . . 108.9 ?
C7 C8 H8B . . 108.9 ?
N9 C8 H8B . . 108.9 ?
H8A C8 H8B . . 107.8 ?
C10 N9 C8 . . 113.1(2) ?
C10 N9 H9A . . 109.0 ?
C8 N9 H9A . . 109.0 ?
C10 N9 H9B . . 109.0 ?
C8 N9 H9B . . 109.0 ?
H9A N9 H9B . . 107.8 ?
N9 C10 C10 . 3_666 110.7(3) ?
N9 C10 H10A . . 109.5 ?
C10 C10 H10A 3_666 . 109.5 ?
N9 C10 H10B . . 109.5 ?
C10 C10 H10B 3_666 . 109.5 ?
H10A C10 H10B . . 108.1 ?
O4 Cl1 O1 . . 110.36(19) ?
O4 Cl1 O2 . . 109.21(17) ?
O1 Cl1 O2 . . 109.82(19) ?
O4 Cl1 O3 . . 111.00(17) ?
O1 Cl1 O3 . . 107.96(19) ?
O2 Cl1 O3 . . 108.46(19) ?
O8 Cl2 O7 . . 112(2) ?
O8 Cl2 O5 . . 121.0(17) ?
O7 Cl2 O5 . . 105(3) ?
O8 Cl2 O6 . . 104.3(13) ?
O7 Cl2 O6 . . 110(2) ?
O5 Cl2 O6 . . 103.4(13) ?
O14 N11 O13 . . 117.1(12) ?
O14 N11 O12 . . 121.2(12) ?
O13 N11 O12 . . 121.3(12) ?

loop_
_geom_bond_atom_site_label_1
_geom_bond_atom_site_label_2
_geom_bond_site_symmetry_2
_geom_bond_distance
_geom_bond_publ_flag
N1 C2 . 1.473(4) ?
N1 H1A . 0.8900 ?
N1 H1B . 0.8900 ?
N1 H1C . 0.8900 ?
C2 C3 . 1.369(4) ?
C2 C7 . 1.378(4) ?
C3 C4 . 1.385(5) ?
C3 H3A . 0.9300 ?
C4 C5 . 1.369(5) ?
C4 H4A . 0.9300 ?
C5 C6 . 1.374(5) ?
C5 H5A . 0.9300 ?
C6 C7 . 1.398(4) ?
C6 H6A . 0.9300 ?
C7 C8 . 1.498(4) ?
C8 N9 . 1.501(4) ?
C8 H8A . 0.9700 ?
C8 H8B . 0.9700 ?
N9 C10 . 1.480(4) ?
N9 H9A . 0.9000 ?
N9 H9B . 0.9000 ?
C10 C10 3_666 1.503(6) ?
C10 H10A . 0.9700 ?
C10 H10B . 0.9700 ?
Cl1 O4 . 1.421(3) ?
Cl1 O1 . 1.423(3) ?
Cl1 O2 . 1.426(3) ?
Cl1 O3 . 1.428(3) ?
Cl2 O8 . 1.389(9) ?
Cl2 O7 . 1.409(10) ?
Cl2 O5 . 1.417(10) ?
Cl2 O6 . 1.422(9) ?
N11 O14 . 1.222(8) ?
N11 O13 . 1.229(8) ?
N11 O12 . 1.238(8) ?

loop_
_geom_hbond_atom_site_label_D
_geom_hbond_atom_site_label_H
_geom_hbond_atom_site_label_A
_geom_hbond_site_symmetry_A
_geom_hbond_distance_DH
_geom_hbond_distance_HA
_geom_hbond_distance_DA
_geom_hbond_angle_DHA
_geom_hbond_publ_flag
N1 H1C O2 . 0.89 2.32 2.856(4) 118.4 no
N1 H1B O13 2 0.89 2.61 3.270(13) 131.9 no
N9 H9B O5 . 0.90 2.27 2.96(3) 132.9 no
N9 H9B O12 . 0.90 2.35 3.055(15) 135.8 no
N9 H9A O2 . 0.90 2.05 2.872(4) 151.1 yes
N9 H9A O3 . 0.90 2.64 3.441(4) 148.6 no
N9 H9B O7 . 0.90 2.02 2.89(5) 162.8 yes
N9 H9B O13 . 0.90 1.98 2.836(13) 157.3 yes
N1 H1A O5 1_455 0.89 2.04 2.91(3) 165.2 yes
N1 H1A O12 1_455 0.89 2.05 2.920(13) 164.1 yes
N1 H1B O8 2 0.89 1.90 2.78(2) 169.7 yes
N1 H1B O14 2 0.89 2.14 3.026(11) 173.6 yes
N1 H1C O1 3_566 0.89 2.39 3.207(4) 153.0 yes

loop_
_geom_torsion_atom_site_label_1
_geom_torsion_atom_site_label_2
_geom_torsion_atom_site_label_3
_geom_torsion_atom_site_label_4
_geom_torsion_site_symmetry_1
_geom_torsion_site_symmetry_2
_geom_torsion_site_symmetry_3
_geom_torsion_site_symmetry_4
_geom_torsion
_geom_torsion_publ_flag
C7 C2 C3 C4 . . . . -0.3(5) ?
N1 C2 C3 C4 . . . . 178.0(3) ?
C2 C3 C4 C5 . . . . -0.8(5) ?
C3 C4 C5 C6 . . . . 1.5(5) ?
C4 C5 C6 C7 . . . . -1.0(5) ?
C3 C2 C7 C6 . . . . 0.7(4) ?
N1 C2 C7 C6 . . . . -177.5(3) ?
C3 C2 C7 C8 . . . . 178.2(3) ?
N1 C2 C7 C8 . . . . -0.1(4) ?
C5 C6 C7 C2 . . . . -0.1(4) ?
C5 C6 C7 C8 . . . . -177.7(3) ?
C2 C7 C8 N9 . . . . 98.7(3) ?
C6 C7 C8 N9 . . . . -83.9(3) ?
C7 C8 N9 C10 . . . . 174.1(3) ?
C8 N9 C10 C10 . . . 3_666 -175.9(3) ?
O8 Cl2 O6 O6 . . . 3_665 -79(5) ?
O7 Cl2 O6 O6 . . . 3_665 160(6) ?
O5 Cl2 O6 O6 . . . 3_665 48(6) ?
